data_4347505
loop_
_publ_author_name
'Cao, Fan'
'Wei, Rong-Min'
'Li, Jing'
'Yang, Li'
'Han, Yuan'
'Song, You'
'Dou, Jian-Min'

_publ_section_title
;
 Ferromagnetic Polarization: The Quantum Picture of Switching On/Off
 Single-Molecule Magnetism.
;
_journal_issue 12
_journal_name_full 'Inorganic chemistry'
_journal_page_first 5914
_journal_page_last 5923
_journal_paper_doi 10.1021/acs.inorgchem.6b00255
_journal_volume 55
_journal_year 2016
_chemical_formula_sum 'C60 H98 Mn4 N5 O29 Y'
_chemical_formula_weight 1662.10
_space_group_IT_number 85
_space_group_name_Hall '-P 4a'
_space_group_name_H-M_alt 'P 4/n :2'
_symmetry_cell_setting tetragonal
_symmetry_space_group_name_H-M 'P 4/n :2'
_atom_sites_solution_hydrogens geom
_atom_sites_solution_primary direct
_atom_sites_solution_secondary difmap
_audit_creation_method SHELXL-97
_cell_angle_alpha 90.00
_cell_angle_beta 90.00
_cell_angle_gamma 90.00
_cell_formula_units_Z 2
_cell_length_a 17.588(5)
_cell_length_b 17.588(5)
_cell_length_c 11.615(4)
_cell_measurement_reflns_used 5257
_cell_measurement_temperature 123(2)
_cell_measurement_theta_max 27.36
_cell_measurement_theta_min 2.316
_cell_volume 3593.0(19)
_computing_cell_refinement 'Bruker SAINT'
_computing_data_collection 'Bruker APEX2'
_computing_data_reduction 'Bruker SAINT'
_computing_molecular_graphics 'Bruker SHELXTL'
_computing_publication_material 'Bruker SHELXTL'
_computing_structure_refinement 'SHELXL-97 (Sheldrick, 1997)'
_computing_structure_solution 'SHELXS-97 (Sheldrick, 1990)'
_diffrn_ambient_temperature 123(2)
_diffrn_measured_fraction_theta_full 0.997
_diffrn_measured_fraction_theta_max 0.997
_diffrn_measurement_device_type 'Bruker APEX-II CCD'
_diffrn_measurement_method '\f and \w scans'
_diffrn_radiation_monochromator graphite
_diffrn_radiation_source 'fine-focus sealed tube'
_diffrn_radiation_type MoK\a
_diffrn_radiation_wavelength 0.71073
_diffrn_reflns_av_R_equivalents 0.1059
_diffrn_reflns_av_sigmaI/netI 0.0913
_diffrn_reflns_limit_h_max 20
_diffrn_reflns_limit_h_min -20
_diffrn_reflns_limit_k_max 11
_diffrn_reflns_limit_k_min -20
_diffrn_reflns_limit_l_max 8
_diffrn_reflns_limit_l_min -13
_diffrn_reflns_number 12632
_diffrn_reflns_theta_full 25.00
_diffrn_reflns_theta_max 25.00
_diffrn_reflns_theta_min 1.64
_diffrn_standards_number 0
_exptl_absorpt_coefficient_mu 1.568
_exptl_absorpt_correction_T_max 0.8221
_exptl_absorpt_correction_T_min 0.6505
_exptl_absorpt_correction_type multi-scan
_exptl_absorpt_process_details sadaba
_exptl_crystal_colour black
_exptl_crystal_density_diffrn 1.536
_exptl_crystal_density_method 'not measured'
_exptl_crystal_description slice
_exptl_crystal_F_000 1728
_exptl_crystal_size_max 0.30
_exptl_crystal_size_mid 0.24
_exptl_crystal_size_min 0.13
_refine_diff_density_max 1.503
_refine_diff_density_min -1.064
_refine_diff_density_rms 0.167
_refine_ls_extinction_coef 0.0023(8)
_refine_ls_extinction_expression Fc^*^=kFc[1+0.001xFc^2^\l^3^/sin(2\q)]^-1/4^
_refine_ls_extinction_method SHELXL
_refine_ls_goodness_of_fit_ref 1.090
_refine_ls_hydrogen_treatment constr
_refine_ls_matrix_type full
_refine_ls_number_parameters 232
_refine_ls_number_reflns 3172
_refine_ls_number_restraints 0
_refine_ls_restrained_S_all 1.090
_refine_ls_R_factor_all 0.1121
_refine_ls_R_factor_gt 0.0837
_refine_ls_shift/su_max 0.010
_refine_ls_shift/su_mean 0.000
_refine_ls_structure_factor_coef Fsqd
_refine_ls_weighting_details 'calc w=1/[\s^2^(Fo^2^)+(0.1268P)^2^+11.4644P] where P=(Fo^2^+2Fc^2^)/3'
_refine_ls_weighting_scheme calc
_refine_ls_wR_factor_gt 0.2187
_refine_ls_wR_factor_ref 0.2341
_reflns_number_gt 2347
_reflns_number_total 3172
_reflns_threshold_expression >2sigma(I)
_cod_data_source_file ic6b00255_si_002.cif
_cod_data_source_block Mn4Y
_cod_depositor_comments
;
The following automatic conversions were performed:

data item '_symmetry_cell_setting' value 'Tetragonal' was changed to
'tetragonal' in accordance with the
/home/saulius/struct/COD-crude-data/automatic-downloads/DataCite-retrospective/ACS/depositions/lib/dictionaries/cif_core.dic
dictionary named 'cif_core.dic' version 2.4.2 last updated on
2011-04-26.

Automatic conversion script
Id: cif_fix_values 6909 2019-04-08 15:41:33Z antanas 
;
_cod_original_cell_volume 3593.2(19)
_cod_original_sg_symbol_H-M 'P4/n  '
_cod_database_code 4347505

loop_
_symmetry_equiv_pos_as_xyz
'x, y, z'
'-x+1/2, -y+1/2, z'
'-y+1/2, x, z'
'y, -x+1/2, z'
'-x, -y, -z'
'x-1/2, y-1/2, -z'
'y-1/2, -x, -z'
'-y, x-1/2, -z'

loop_
_atom_site_label
_atom_site_type_symbol
_atom_site_fract_x
_atom_site_fract_y
_atom_site_fract_z
_atom_site_U_iso_or_equiv
_atom_site_adp_type
_atom_site_occupancy
_atom_site_symmetry_multiplicity
_atom_site_calc_flag
_atom_site_refinement_flags
Mn1 Mn 0.07777(6) 0.18600(6) 0.71573(10) 0.0224(4) Uani 1 1 d .
Y1 Y 0.2500 0.2500 0.55639(12) 0.0180(4) Uani 1 4 d S
N1 N 0.0947(3) 0.2956(3) 0.7104(5) 0.0231(13) Uani 1 1 d .
N2 N 0.2500 0.7500 0.5000 0.030(3) Uani 1 4 d S
O1 O -0.0175(3) 0.2006(3) 0.7765(5) 0.0327(13) Uani 1 1 d .
O2 O 0.1810(3) 0.1683(2) 0.6798(4) 0.0226(11) Uani 1 1 d .
O3 O 0.0803(3) 0.0788(3) 0.7473(5) 0.0292(12) Uani 1 1 d .
O4 O 0.1381(3) 0.2348(3) 0.4613(5) 0.0296(13) Uani 1 1 d .
O5 O 0.0395(3) 0.1778(3) 0.5434(5) 0.0297(12) Uani 1 1 d .
O6 O 0.1316(5) 0.1979(7) 0.9151(7) 0.104(4) Uani 1 1 d .
H6A H 0.1749 0.1889 0.9377 0.156 Uiso 1 1 calc R
O7 O 1.0439(19) 0.4197(18) 0.055(2) 0.34(2) Uani 1 1 d .
H7 H 1.0399 0.4082 -0.0135 0.508 Uiso 1 1 calc R
O8 O 0.2500 0.2500 0.217(2) 0.30(3) Uani 1 4 d S
H8A H 0.2756 0.2610 0.1574 0.364 Uiso 0.25 1 d PR
H8B H 0.2788 0.2542 0.2756 0.364 Uiso 0.25 1 d PR
C1 C -0.0551(4) 0.2635(4) 0.8004(6) 0.0231(16) Uani 1 1 d .
C2 C -0.0251(4) 0.3375(4) 0.7855(6) 0.0230(16) Uani 1 1 d .
C3 C -0.0698(4) 0.4004(4) 0.8126(7) 0.0308(18) Uani 1 1 d .
H3 H -0.0505 0.4491 0.8020 0.037 Uiso 1 1 calc R
C4 C -0.1428(4) 0.3907(5) 0.8551(7) 0.0342(19) Uani 1 1 d .
H4 H -0.1726 0.4330 0.8715 0.041 Uiso 1 1 calc R
C5 C -0.1709(4) 0.3203(4) 0.8730(7) 0.0265(17) Uani 1 1 d .
H5 H -0.2192 0.3144 0.9042 0.032 Uiso 1 1 calc R
C6 C -0.1280(4) 0.2564(4) 0.8449(7) 0.0278(17) Uani 1 1 d .
H6 H -0.1485 0.2082 0.8562 0.033 Uiso 1 1 calc R
C7 C 0.0521(4) 0.3522(4) 0.7456(7) 0.0236(16) Uani 1 1 d .
C8 C 0.0751(4) 0.2009(4) 0.4573(7) 0.0248(17) Uani 1 1 d .
C9 C 0.0407(5) 0.1884(5) 0.3421(8) 0.041(2) Uani 1 1 d .
H9A H 0.0752 0.1597 0.2950 0.061 Uiso 1 1 calc R
H9B H 0.0306 0.2366 0.3064 0.061 Uiso 1 1 calc R
H9C H -0.0061 0.1607 0.3504 0.061 Uiso 1 1 calc R
C10 C 0.0859(11) 0.2060(11) 1.0048(14) 0.119(6) Uani 1 1 d .
H10A H 0.0905 0.2567 1.0347 0.178 Uiso 1 1 calc R
H10B H 0.0996 0.1701 1.0634 0.178 Uiso 1 1 calc R
H10C H 0.0343 0.1972 0.9813 0.178 Uiso 1 1 calc R
C11 C 0.2141(5) 0.8091(4) 0.4241(7) 0.0307(18) Uani 1 1 d .
H11A H 0.2523 0.8268 0.3702 0.037 Uiso 1 1 calc R
H11B H 0.1744 0.7846 0.3795 0.037 Uiso 1 1 calc R
C12 C 0.1802(4) 0.8773(4) 0.4824(7) 0.0323(18) Uani 1 1 d .
H12A H 0.2204 0.9092 0.5130 0.039 Uiso 1 1 calc R
H12B H 0.1484 0.8610 0.5461 0.039 Uiso 1 1 calc R
C13 C 0.1330(5) 0.9224(5) 0.3972(8) 0.039(2) Uani 1 1 d .
H13A H 0.0909 0.8914 0.3706 0.047 Uiso 1 1 calc R
H13B H 0.1641 0.9353 0.3310 0.047 Uiso 1 1 calc R
C14 C 0.1024(5) 0.9948(5) 0.4515(9) 0.048(2) Uani 1 1 d .
H14A H 0.0709 0.9821 0.5161 0.072 Uiso 1 1 calc R
H14B H 0.0729 1.0223 0.3957 0.072 Uiso 1 1 calc R
H14C H 0.1440 1.0259 0.4769 0.072 Uiso 1 1 calc R
C15 C 0.9769(12) 0.411(2) 0.1065(15) 0.27(3) Uani 1 1 d .
H15A H 0.9413 0.4470 0.0750 0.409 Uiso 1 1 calc R
H15B H 0.9826 0.4202 0.1875 0.409 Uiso 1 1 calc R
H15C H 0.9586 0.3605 0.0942 0.409 Uiso 1 1 calc R

loop_
_atom_site_aniso_label
_atom_site_aniso_U_11
_atom_site_aniso_U_22
_atom_site_aniso_U_33
_atom_site_aniso_U_23
_atom_site_aniso_U_13
_atom_site_aniso_U_12
Mn1 0.0110(5) 0.0142(6) 0.0421(8) 0.0004(5) 0.0042(5) -0.0007(4)
Y1 0.0125(5) 0.0125(5) 0.0289(8) 0.000 0.000 0.000
N1 0.009(3) 0.020(3) 0.041(4) -0.005(3) 0.010(3) -0.002(2)
N2 0.030(4) 0.030(4) 0.030(7) 0.000 0.000 0.000
O1 0.018(3) 0.022(3) 0.058(4) -0.008(3) 0.012(3) -0.005(2)
O2 0.016(2) 0.009(2) 0.042(3) 0.007(2) 0.005(2) 0.0020(18)
O3 0.015(2) 0.017(2) 0.055(3) 0.005(2) 0.006(2) -0.003(2)
O4 0.021(3) 0.023(3) 0.045(3) 0.003(2) -0.008(2) -0.003(2)
O5 0.024(3) 0.027(3) 0.038(3) -0.005(2) -0.006(2) -0.005(2)
O6 0.078(6) 0.189(12) 0.045(5) -0.036(6) 0.013(4) -0.036(7)
O7 0.45(5) 0.32(3) 0.25(3) -0.15(2) -0.16(3) 0.24(3)
O8 0.43(4) 0.43(4) 0.043(15) 0.000 0.000 0.000
C1 0.013(3) 0.025(4) 0.031(4) -0.006(3) 0.002(3) 0.002(3)
C2 0.014(3) 0.024(4) 0.031(4) 0.002(3) 0.001(3) 0.005(3)
C3 0.021(4) 0.022(4) 0.050(5) 0.004(4) 0.003(3) 0.003(3)
C4 0.018(4) 0.036(5) 0.048(5) 0.001(4) 0.006(4) 0.015(3)
C5 0.009(3) 0.035(4) 0.035(4) 0.001(3) 0.007(3) 0.002(3)
C6 0.018(4) 0.025(4) 0.040(4) 0.002(3) 0.010(3) 0.000(3)
C7 0.016(3) 0.017(3) 0.038(4) -0.003(3) 0.000(3) -0.002(3)
C8 0.019(4) 0.010(3) 0.045(5) 0.000(3) -0.007(3) 0.006(3)
C9 0.038(5) 0.040(5) 0.044(5) -0.003(4) -0.012(4) 0.002(4)
C10 0.141(16) 0.141(16) 0.075(11) -0.010(10) -0.025(11) 0.036(13)
C11 0.034(4) 0.029(4) 0.030(4) 0.005(3) -0.005(3) -0.003(3)
C12 0.029(4) 0.032(4) 0.036(4) -0.007(4) 0.003(3) -0.001(3)
C13 0.033(4) 0.029(4) 0.057(6) -0.001(4) -0.014(4) -0.008(4)
C14 0.028(4) 0.035(5) 0.080(7) 0.000(5) -0.008(5) 0.003(4)
C15 0.107(15) 0.66(7) 0.052(10) 0.08(2) 0.004(10) -0.18(3)

loop_
_atom_type_symbol
_atom_type_description
_atom_type_scat_dispersion_real
_atom_type_scat_dispersion_imag
_atom_type_scat_source
C C 0.0033 0.0016 'International Tables Vol C Tables 4.2.6.8 and 6.1.1.4'
H H 0.0000 0.0000 'International Tables Vol C Tables 4.2.6.8 and 6.1.1.4'
N N 0.0061 0.0033 'International Tables Vol C Tables 4.2.6.8 and 6.1.1.4'
O O 0.0106 0.0060 'International Tables Vol C Tables 4.2.6.8 and 6.1.1.4'
Mn Mn 0.3368 0.7283 'International Tables Vol C Tables 4.2.6.8 and 6.1.1.4'
Y Y -2.7962 3.5667 'International Tables Vol C Tables 4.2.6.8 and 6.1.1.4'

loop_
_geom_angle_atom_site_label_1
_geom_angle_atom_site_label_2
_geom_angle_atom_site_label_3
_geom_angle
_geom_angle_site_symmetry_1
_geom_angle_site_symmetry_3
O1 Mn1 O2 170.1(2) . .
O1 Mn1 O3 94.9(2) . .
O2 Mn1 O3 81.86(19) . .
O1 Mn1 N1 90.8(2) . .
O2 Mn1 N1 90.5(2) . .
O3 Mn1 N1 166.4(2) . .
O1 Mn1 O5 94.7(2) . .
O2 Mn1 O5 94.9(2) . .
O3 Mn1 O5 97.0(2) . .
N1 Mn1 O5 94.9(2) . .
O1 Mn1 O6 88.8(3) . .
O2 Mn1 O6 81.7(3) . .
O3 Mn1 O6 84.1(3) . .
N1 Mn1 O6 83.7(3) . .
O5 Mn1 O6 176.2(3) . .
O4 Y1 O4 76.33(12) 3 .
O4 Y1 O4 76.33(12) 3 2
O4 Y1 O4 121.8(3) . 2
O4 Y1 O4 121.8(3) 3 4
O4 Y1 O4 76.33(12) . 4
O4 Y1 O4 76.33(12) 2 4
O4 Y1 O2 77.22(18) 3 3
O4 Y1 O2 139.52(17) . 3
O4 Y1 O2 80.13(18) 2 3
O4 Y1 O2 144.13(17) 4 3
O4 Y1 O2 139.52(17) 3 2
O4 Y1 O2 144.13(17) . 2
O4 Y1 O2 77.22(18) 2 2
O4 Y1 O2 80.13(18) 4 2
O2 Y1 O2 68.45(13) 3 2
O4 Y1 O2 80.13(18) 3 .
O4 Y1 O2 77.22(18) . .
O4 Y1 O2 144.13(17) 2 .
O4 Y1 O2 139.52(17) 4 .
O2 Y1 O2 68.45(13) 3 .
O2 Y1 O2 105.4(3) 2 .
O4 Y1 O2 144.13(17) 3 4
O4 Y1 O2 80.13(18) . 4
O4 Y1 O2 139.52(17) 2 4
O4 Y1 O2 77.22(18) 4 4
O2 Y1 O2 105.4(3) 3 4
O2 Y1 O2 68.45(13) 2 4
O2 Y1 O2 68.45(13) . 4
C7 N1 O2 112.6(5) . 4
C7 N1 Mn1 130.8(5) . .
O2 N1 Mn1 116.0(4) 4 .
C11 N2 C11 110.2(3) 7_566 2_565
C11 N2 C11 108.1(6) 7_566 8_666
C11 N2 C11 110.2(3) 2_565 8_666
C11 N2 C11 110.2(3) 7_566 .
C11 N2 C11 108.1(6) 2_565 .
C11 N2 C11 110.2(3) 8_666 .
C1 O1 Mn1 131.0(5) . .
N1 O2 Mn1 112.2(4) 3 .
N1 O2 Y1 124.3(4) 3 .
Mn1 O2 Y1 121.8(2) . .
C7 O3 Mn1 112.4(4) 3 .
C8 O4 Y1 146.6(5) . .
C8 O5 Mn1 125.2(5) . .
C10 O6 Mn1 120.3(10) . .
C10 O6 H6A 109.5 . .
Mn1 O6 H6A 129.0 . .
C15 O7 H7 109.5 . .
H8A O8 H8B 108.5 . .
O1 C1 C6 117.8(7) . .
O1 C1 C2 124.0(6) . .
C6 C1 C2 118.2(6) . .
C3 C2 C1 119.5(6) . .
C3 C2 C7 117.2(6) . .
C1 C2 C7 123.4(6) . .
C4 C3 C2 120.4(7) . .
C4 C3 H3 119.8 . .
C2 C3 H3 119.8 . .
C5 C4 C3 120.5(7) . .
C5 C4 H4 119.8 . .
C3 C4 H4 119.8 . .
C4 C5 C6 120.4(6) . .
C4 C5 H5 119.8 . .
C6 C5 H5 119.8 . .
C1 C6 C5 121.0(7) . .
C1 C6 H6 119.5 . .
C5 C6 H6 119.5 . .
O3 C7 N1 120.0(6) 4 .
O3 C7 C2 120.2(6) 4 .
N1 C7 C2 119.8(6) . .
O5 C8 O4 124.5(7) . .
O5 C8 C9 118.0(7) . .
O4 C8 C9 117.5(7) . .
C8 C9 H9A 109.5 . .
C8 C9 H9B 109.5 . .
H9A C9 H9B 109.5 . .
C8 C9 H9C 109.5 . .
H9A C9 H9C 109.5 . .
H9B C9 H9C 109.5 . .
O6 C10 H10A 109.5 . .
O6 C10 H10B 109.5 . .
H10A C10 H10B 109.5 . .
O6 C10 H10C 109.5 . .
H10A C10 H10C 109.5 . .
H10B C10 H10C 109.5 . .
C12 C11 N2 117.1(6) . .
C12 C11 H11A 108.0 . .
N2 C11 H11A 108.0 . .
C12 C11 H11B 108.0 . .
N2 C11 H11B 108.0 . .
H11A C11 H11B 107.3 . .
C11 C12 C13 109.9(7) . .
C11 C12 H12A 109.7 . .
C13 C12 H12A 109.7 . .
C11 C12 H12B 109.7 . .
C13 C12 H12B 109.7 . .
H12A C12 H12B 108.2 . .
C12 C13 C14 111.2(8) . .
C12 C13 H13A 109.4 . .
C14 C13 H13A 109.4 . .
C12 C13 H13B 109.4 . .
C14 C13 H13B 109.4 . .
H13A C13 H13B 108.0 . .
C13 C14 H14A 109.5 . .
C13 C14 H14B 109.5 . .
H14A C14 H14B 109.5 . .
C13 C14 H14C 109.5 . .
H14A C14 H14C 109.5 . .
H14B C14 H14C 109.5 . .
O7 C15 H15A 109.5 . .
O7 C15 H15B 109.5 . .
H15A C15 H15B 109.5 . .
O7 C15 H15C 109.5 . .
H15A C15 H15C 109.5 . .
H15B C15 H15C 109.5 . .

loop_
_geom_bond_atom_site_label_1
_geom_bond_atom_site_label_2
_geom_bond_distance
_geom_bond_site_symmetry_2
Mn1 O1 1.837(5) .
Mn1 O2 1.889(5) .
Mn1 O3 1.921(5) .
Mn1 N1 1.952(6) .
Mn1 O5 2.117(5) .
Mn1 O6 2.511(8) .
Y1 O4 2.273(5) 3
Y1 O4 2.273(5) .
Y1 O4 2.273(5) 2
Y1 O4 2.273(5) 4
Y1 O2 2.364(5) 3
Y1 O2 2.364(5) 2
Y1 O2 2.364(5) .
Y1 O2 2.364(5) 4
N1 C7 1.312(9) .
N1 O2 1.405(7) 4
N2 C11 1.502(7) 7_566
N2 C11 1.502(7) 2_565
N2 C11 1.502(7) 8_666
N2 C11 1.502(7) .
O1 C1 1.319(9) .
O2 N1 1.405(7) 3
O3 C7 1.277(8) 3
O4 C8 1.260(9) .
O5 C8 1.247(9) .
O6 C10 1.324(19) .
O6 H6A 0.8200 .
O7 C15 1.33(4) .
O7 H7 0.8200 .
O8 H8A 0.8500 .
O8 H8B 0.8500 .
C1 C6 1.387(10) .
C1 C2 1.415(10) .
C2 C3 1.392(10) .
C2 C7 1.457(10) .
C3 C4 1.387(11) .
C3 H3 0.9300 .
C4 C5 1.349(11) .
C4 H4 0.9300 .
C5 C6 1.392(10) .
C5 H5 0.9300 .
C6 H6 0.9300 .
C7 O3 1.277(8) 4
C8 C9 1.486(11) .
C9 H9A 0.9600 .
C9 H9B 0.9600 .
C9 H9C 0.9600 .
C10 H10A 0.9600 .
C10 H10B 0.9600 .
C10 H10C 0.9600 .
C11 C12 1.502(11) .
C11 H11A 0.9700 .
C11 H11B 0.9700 .
C12 C13 1.515(12) .
C12 H12A 0.9700 .
C12 H12B 0.9700 .
C13 C14 1.520(12) .
C13 H13A 0.9700 .
C13 H13B 0.9700 .
C14 H14A 0.9600 .
C14 H14B 0.9600 .
C14 H14C 0.9600 .
C15 H15A 0.9600 .
C15 H15B 0.9600 .
C15 H15C 0.9600 .

loop_
_geom_torsion_atom_site_label_1
_geom_torsion_atom_site_label_2
_geom_torsion_atom_site_label_3
_geom_torsion_atom_site_label_4
_geom_torsion
_geom_torsion_site_symmetry_1
_geom_torsion_site_symmetry_4
O1 Mn1 N1 C7 3.5(7) . .
O2 Mn1 N1 C7 -166.7(7) . .
O3 Mn1 N1 C7 -111.0(11) . .
O5 Mn1 N1 C7 98.4(7) . .
O6 Mn1 N1 C7 -85.1(7) . .
O1 Mn1 N1 O2 172.8(5) . 4
O2 Mn1 N1 O2 2.6(4) . 4
O3 Mn1 N1 O2 58.3(12) . 4
O5 Mn1 N1 O2 -92.3(5) . 4
O6 Mn1 N1 O2 84.2(5) . 4
O2 Mn1 O1 C1 99.2(14) . .
O3 Mn1 O1 C1 169.3(7) . .
N1 Mn1 O1 C1 1.7(7) . .
O5 Mn1 O1 C1 -93.3(7) . .
O6 Mn1 O1 C1 85.4(7) . .
O1 Mn1 O2 N1 62.6(14) . 3
O3 Mn1 O2 N1 -8.5(4) . 3
N1 Mn1 O2 N1 160.1(6) . 3
O5 Mn1 O2 N1 -104.9(4) . 3
O6 Mn1 O2 N1 76.6(5) . 3
O1 Mn1 O2 Y1 -131.8(11) . .
O3 Mn1 O2 Y1 157.1(3) . .
N1 Mn1 O2 Y1 -34.2(3) . .
O5 Mn1 O2 Y1 60.8(3) . .
O6 Mn1 O2 Y1 -117.7(4) . .
O4 Y1 O2 N1 41.1(5) 3 3
O4 Y1 O2 N1 119.2(5) . 3
O4 Y1 O2 N1 -8.4(7) 2 3
O4 Y1 O2 N1 169.5(4) 4 3
O2 Y1 O2 N1 -39.0(5) 3 3
O2 Y1 O2 N1 -97.7(5) 2 3
O2 Y1 O2 N1 -156.5(4) 4 3
O4 Y1 O2 Mn1 -122.8(3) 3 .
O4 Y1 O2 Mn1 -44.7(3) . .
O4 Y1 O2 Mn1 -172.2(3) 2 .
O4 Y1 O2 Mn1 5.6(5) 4 .
O2 Y1 O2 Mn1 157.2(2) 3 .
O2 Y1 O2 Mn1 98.4(3) 2 .
O2 Y1 O2 Mn1 39.6(3) 4 .
O1 Mn1 O3 C7 -161.4(5) . 3
O2 Mn1 O3 C7 9.2(5) . 3
N1 Mn1 O3 C7 -47.3(12) . 3
O5 Mn1 O3 C7 103.2(5) . 3
O6 Mn1 O3 C7 -73.2(5) . 3
O4 Y1 O4 C8 76.2(10) 3 .
O4 Y1 O4 C8 140.2(9) 2 .
O4 Y1 O4 C8 -155.7(9) 4 .
O2 Y1 O4 C8 25.6(10) 3 .
O2 Y1 O4 C8 -105.3(9) 2 .
O2 Y1 O4 C8 -6.6(9) . .
O2 Y1 O4 C8 -76.6(9) 4 .
O1 Mn1 O5 C8 145.7(6) . .
O2 Mn1 O5 C8 -36.4(6) . .
O3 Mn1 O5 C8 -118.8(6) . .
N1 Mn1 O5 C8 54.5(6) . .
O6 Mn1 O5 C8 -13(5) . .
O1 Mn1 O6 C10 3.6(13) . .
O2 Mn1 O6 C10 -174.1(13) . .
O3 Mn1 O6 C10 -91.5(13) . .
N1 Mn1 O6 C10 94.5(13) . .
O5 Mn1 O6 C10 162(4) . .
Mn1 O1 C1 C6 179.0(5) . .
Mn1 O1 C1 C2 -2.2(11) . .
O1 C1 C2 C3 179.5(7) . .
C6 C1 C2 C3 -1.8(11) . .
O1 C1 C2 C7 -2.2(12) . .
C6 C1 C2 C7 176.5(7) . .
C1 C2 C3 C4 0.8(12) . .
C7 C2 C3 C4 -177.6(7) . .
C2 C3 C4 C5 1.3(13) . .
C3 C4 C5 C6 -2.4(12) . .
O1 C1 C6 C5 179.6(7) . .
C2 C1 C6 C5 0.8(11) . .
C4 C5 C6 C1 1.3(12) . .
O2 N1 C7 O3 1.1(10) 4 4
Mn1 N1 C7 O3 170.7(5) . 4
O2 N1 C7 C2 -177.3(6) 4 .
Mn1 N1 C7 C2 -7.7(11) . .
C3 C2 C7 O3 6.9(11) . 4
C1 C2 C7 O3 -171.4(7) . 4
C3 C2 C7 N1 -174.7(7) . .
C1 C2 C7 N1 7.0(11) . .
Mn1 O5 C8 O4 -2.5(10) . .
Mn1 O5 C8 C9 178.2(5) . .
Y1 O4 C8 O5 30.6(13) . .
Y1 O4 C8 C9 -150.1(7) . .
C11 N2 C11 C12 -54.7(8) 7_566 .
C11 N2 C11 C12 -175.1(8) 2_565 .
C11 N2 C11 C12 64.5(9) 8_666 .
N2 C11 C12 C13 -168.6(6) . .
C11 C12 C13 C14 -176.1(7) . .
